data_4061438
loop_
_publ_author_name
'Li, X'
'Incarvito, C. D.'
'Crabtree, R. H.'

_publ_section_title
;
"Intramolecular Oxygen Transfer from a Nitro Group to a
C-C Triple Bond Mediated by Iridium Hydrides"
;
_journal_name_full Organometallics
_journal_paper_doi 10.1021/om050116+
_journal_year 2005
_chemical_formula_sum 'C55.5 H48 Cl F6 Ir N O3 P2 Sb'
_chemical_formula_weight 1302.29
_space_group_IT_number 2
_symmetry_cell_setting triclinic
_symmetry_space_group_name_Hall '-P 1'
_symmetry_space_group_name_H-M 'P -1'
_cell_angle_alpha 84.86(3)
_cell_angle_beta 86.68(3)
_cell_angle_gamma 72.19(3)
_cell_formula_units_Z 2
_cell_length_a 11.151(2)
_cell_length_b 11.747(2)
_cell_length_c 20.581(4)
_cell_measurement_temperature 173(2)
_cell_volume 2554.9(9)
_diffrn_ambient_temperature 173(2)
_exptl_crystal_density_diffrn 1.693
_cod_depositor_comments
;
The following automatic conversions were performed:
'_symmetry_cell_setting' value 'Triclinic' changed to 'triclinic'
according to '/home/saulius/struct/CIF-dictionaries/cif_core.dic'
dictionary named 'cif_core.dic' version 2.4.1 from 2010-06-29.

Automatic conversion script
Id: cif_fix_enum 1527 2010-12-29 10:47:43Z saulius 
;
_cod_original_formula_sum 'C55.50 H48 Cl F6 Ir N O3 P2 Sb'
_cod_database_code 4061438

loop_
_symmetry_equiv_pos_as_xyz
'x, y, z'
'-x, -y, -z'

loop_
_atom_site_label
_atom_site_type_symbol
_atom_site_fract_x
_atom_site_fract_y
_atom_site_fract_z
_atom_site_U_iso_or_equiv
_atom_site_adp_type
_atom_site_occupancy
_atom_site_symmetry_multiplicity
_atom_site_calc_flag
_atom_site_refinement_flags
_atom_site_disorder_assembly
_atom_site_disorder_group
Ir1 Ir 0.342336(17) 0.644413(16) 0.248385(8) 0.02304(7) Uani 1 1 d D . .
H1 H 0.312(5) 0.520(3) 0.253(3) 0.068(19) Uiso 1 1 d D . .
P1 P 0.24512(12) 0.67427(11) 0.35210(6) 0.0255(3) Uani 1 1 d . . .
P2 P 0.43121(11) 0.59093(11) 0.14513(6) 0.0248(3) Uani 1 1 d . . .
O1 O 0.3808(3) 0.8143(3) 0.25099(16) 0.0330(8) Uani 1 1 d . . .
O3 O -0.0788(4) 1.0286(4) 0.0747(2) 0.0592(12) Uani 1 1 d . . .
O2 O 0.1654(3) 0.8316(3) 0.16469(16) 0.0358(8) Uani 1 1 d . . .
N1 N 0.1694(4) 0.7260(3) 0.20392(18) 0.0281(9) Uani 1 1 d . . .
C1 C 0.5318(6) 0.9067(6) 0.2756(4) 0.0609(18) Uani 1 1 d . . .
H1A H 0.4651 0.9781 0.2598 0.091 Uiso 1 1 calc R . .
H1B H 0.6086 0.8993 0.2484 0.091 Uiso 1 1 calc R . .
H1C H 0.5489 0.9138 0.3210 0.091 Uiso 1 1 calc R . .
C2 C 0.4903(5) 0.7975(5) 0.2718(3) 0.0375(13) Uani 1 1 d . . .
C3 C 0.5641(5) 0.6820(5) 0.2925(3) 0.0423(14) Uani 1 1 d . . .
H3A H 0.6463 0.6680 0.3081 0.051 Uiso 1 1 calc R . .
C4 C 0.5134(5) 0.5884(5) 0.2895(2) 0.0342(12) Uani 1 1 d . . .
C5 C 0.5824(5) 0.4680(5) 0.3168(2) 0.0422(14) Uani 1 1 d . . .
C6 C 0.6985(7) 0.4442(7) 0.3464(3) 0.073(2) Uani 1 1 d . . .
H6A H 0.7339 0.5076 0.3490 0.088 Uiso 1 1 calc R . .
C7 C 0.7622(8) 0.3307(7) 0.3717(4) 0.088(3) Uani 1 1 d . . .
H7A H 0.8416 0.3169 0.3905 0.105 Uiso 1 1 calc R . .
C8 C 0.7140(8) 0.2380(7) 0.3703(3) 0.076(2) Uani 1 1 d . . .
H8A H 0.7583 0.1606 0.3890 0.091 Uiso 1 1 calc R . .
C9 C 0.5996(7) 0.2573(6) 0.3413(3) 0.066(2) Uani 1 1 d . . .
H9A H 0.5652 0.1929 0.3399 0.079 Uiso 1 1 calc R . .
C10 C 0.5347(6) 0.3722(6) 0.3140(3) 0.0529(17) Uani 1 1 d . . .
H10A H 0.4572 0.3846 0.2933 0.064 Uiso 1 1 calc R . .
C11 C 0.0582(5) 0.7086(5) 0.1993(3) 0.0368(13) Uani 1 1 d . . .
C12 C 0.0181(6) 0.6135(5) 0.2277(3) 0.0468(15) Uani 1 1 d . . .
H12A H 0.0703 0.5523 0.2560 0.056 Uiso 1 1 calc R . .
C13 C -0.1004(5) 0.6123(6) 0.2131(3) 0.0451(15) Uani 1 1 d . . .
H13A H -0.1287 0.5469 0.2303 0.054 Uiso 1 1 calc R . .
C14 C -0.1815(6) 0.7053(6) 0.1731(3) 0.0524(16) Uani 1 1 d . . .
H14A H -0.2635 0.7019 0.1654 0.063 Uiso 1 1 calc R . .
C15 C -0.1434(6) 0.8020(6) 0.1447(3) 0.0520(16) Uani 1 1 d . . .
H15A H -0.1971 0.8643 0.1176 0.062 Uiso 1 1 calc R . .
C16 C -0.0221(5) 0.8017(5) 0.1584(2) 0.0316(11) Uani 1 1 d . . .
C17 C 0.0521(5) 0.8745(5) 0.1381(3) 0.0384(13) Uani 1 1 d . . .
C18 C 0.0299(5) 0.9822(5) 0.0921(3) 0.0393(13) Uani 1 1 d . . .
C19 C 0.1391(6) 1.0227(6) 0.0662(3) 0.0557(17) Uani 1 1 d . . .
H19A H 0.1089 1.0955 0.0371 0.084 Uiso 1 1 calc R . .
H19B H 0.1980 0.9595 0.0420 0.084 Uiso 1 1 calc R . .
H19C H 0.1823 1.0397 0.1027 0.084 Uiso 1 1 calc R . .
C20 C 0.3287(5) 0.7372(5) 0.4065(2) 0.0344(12) Uani 1 1 d . . .
C21 C 0.3058(6) 0.8588(5) 0.4090(3) 0.0478(15) Uani 1 1 d . . .
H21A H 0.2401 0.9130 0.3842 0.057 Uiso 1 1 calc R . .
C22 C 0.3767(7) 0.9031(6) 0.4469(3) 0.066(2) Uani 1 1 d . . .
H22A H 0.3598 0.9872 0.4483 0.079 Uiso 1 1 calc R . .
C23 C 0.4724(6) 0.8246(7) 0.4829(3) 0.0636(19) Uani 1 1 d . . .
H23A H 0.5211 0.8549 0.5092 0.076 Uiso 1 1 calc R . .
C24 C 0.4976(6) 0.7040(6) 0.4809(3) 0.0539(17) Uani 1 1 d . . .
H24A H 0.5638 0.6504 0.5056 0.065 Uiso 1 1 calc R . .
C25 C 0.4268(5) 0.6601(5) 0.4431(3) 0.0418(14) Uani 1 1 d . . .
H25A H 0.4449 0.5759 0.4418 0.050 Uiso 1 1 calc R . .
C26 C 0.2220(4) 0.5449(4) 0.4016(2) 0.0293(11) Uani 1 1 d . . .
C27 C 0.1926(5) 0.5534(5) 0.4678(2) 0.0363(12) Uani 1 1 d . . .
H27A H 0.1914 0.6236 0.4878 0.044 Uiso 1 1 calc R . .
C28 C 0.1648(5) 0.4592(5) 0.5048(3) 0.0414(13) Uani 1 1 d . . .
H28A H 0.1447 0.4649 0.5501 0.050 Uiso 1 1 calc R . .
C29 C 0.1663(5) 0.3580(5) 0.4759(3) 0.0465(15) Uani 1 1 d . . .
H29A H 0.1471 0.2939 0.5014 0.056 Uiso 1 1 calc R . .
C30 C 0.1953(5) 0.3484(5) 0.4104(3) 0.0441(14) Uani 1 1 d . . .
H30A H 0.1965 0.2778 0.3909 0.053 Uiso 1 1 calc R . .
C31 C 0.2226(5) 0.4413(5) 0.3731(2) 0.0356(12) Uani 1 1 d . . .
H31A H 0.2419 0.4348 0.3278 0.043 Uiso 1 1 calc R . .
C32 C 0.0850(4) 0.7792(4) 0.3468(2) 0.0252(10) Uani 1 1 d . . .
C33 C -0.0198(5) 0.7455(5) 0.3704(2) 0.0335(12) Uani 1 1 d . . .
H33A H -0.0085 0.6693 0.3933 0.040 Uiso 1 1 calc R . .
C34 C -0.1402(5) 0.8221(5) 0.3606(3) 0.0400(13) Uani 1 1 d . . .
H34A H -0.2113 0.7989 0.3770 0.048 Uiso 1 1 calc R . .
C35 C -0.1566(5) 0.9325(5) 0.3269(3) 0.0414(13) Uani 1 1 d . . .
H35A H -0.2393 0.9848 0.3197 0.050 Uiso 1 1 calc R . .
C36 C -0.0537(5) 0.9676(5) 0.3034(3) 0.0376(13) Uani 1 1 d . . .
H36A H -0.0660 1.0447 0.2813 0.045 Uiso 1 1 calc R . .
C37 C 0.0680(5) 0.8906(4) 0.3120(2) 0.0309(11) Uani 1 1 d . . .
H37A H 0.1386 0.9134 0.2943 0.037 Uiso 1 1 calc R . .
C38 C 0.3092(5) 0.5942(4) 0.0891(2) 0.0269(11) Uani 1 1 d . . .
C39 C 0.2244(5) 0.5289(5) 0.1056(2) 0.0318(11) Uani 1 1 d . . .
H39A H 0.2357 0.4765 0.1442 0.038 Uiso 1 1 calc R . .
C40 C 0.1250(5) 0.5398(5) 0.0665(3) 0.0383(13) Uani 1 1 d . . .
H40A H 0.0688 0.4940 0.0779 0.046 Uiso 1 1 calc R . .
C41 C 0.1063(5) 0.6167(5) 0.0106(3) 0.0432(14) Uani 1 1 d . . .
H41A H 0.0363 0.6250 -0.0156 0.052 Uiso 1 1 calc R . .
C42 C 0.1888(5) 0.6816(5) -0.0072(3) 0.0420(14) Uani 1 1 d . . .
H42A H 0.1763 0.7338 -0.0459 0.050 Uiso 1 1 calc R . .
C43 C 0.2909(5) 0.6702(4) 0.0318(2) 0.0316(12) Uani 1 1 d . . .
H43A H 0.3481 0.7144 0.0194 0.038 Uiso 1 1 calc R . .
C44 C 0.5446(5) 0.4407(4) 0.1478(2) 0.0291(11) Uani 1 1 d . . .
C45 C 0.6648(5) 0.4260(5) 0.1700(2) 0.0359(12) Uani 1 1 d . . .
H45A H 0.6885 0.4943 0.1783 0.043 Uiso 1 1 calc R . .
C46 C 0.7496(6) 0.3125(6) 0.1802(3) 0.0520(17) Uani 1 1 d . . .
H46A H 0.8315 0.3032 0.1949 0.062 Uiso 1 1 calc R . .
C47 C 0.7149(6) 0.2125(6) 0.1689(3) 0.0557(17) Uani 1 1 d . . .
H47A H 0.7723 0.1346 0.1770 0.067 Uiso 1 1 calc R . .
C48 C 0.5984(6) 0.2259(5) 0.1462(3) 0.0548(17) Uani 1 1 d . . .
H48A H 0.5754 0.1572 0.1379 0.066 Uiso 1 1 calc R . .
C49 C 0.5123(5) 0.3409(5) 0.1351(3) 0.0405(13) Uani 1 1 d . . .
H49A H 0.4317 0.3498 0.1187 0.049 Uiso 1 1 calc R . .
C50 C 0.5156(4) 0.6858(4) 0.1002(2) 0.0286(11) Uani 1 1 d . . .
C51 C 0.6065(5) 0.6422(5) 0.0523(2) 0.0345(12) Uani 1 1 d . . .
H51A H 0.6315 0.5595 0.0448 0.041 Uiso 1 1 calc R . .
C52 C 0.6615(5) 0.7193(5) 0.0151(3) 0.0428(14) Uani 1 1 d . . .
H52A H 0.7248 0.6888 -0.0172 0.051 Uiso 1 1 calc R . .
C53 C 0.6240(5) 0.8394(5) 0.0253(3) 0.0421(14) Uani 1 1 d . . .
H53A H 0.6620 0.8915 -0.0001 0.051 Uiso 1 1 calc R . .
C54 C 0.5321(5) 0.8848(5) 0.0718(3) 0.0431(14) Uani 1 1 d . . .
H54A H 0.5063 0.9679 0.0784 0.052 Uiso 1 1 calc R . .
C55 C 0.4770(5) 0.8074(5) 0.1092(2) 0.0338(12) Uani 1 1 d . . .
H55A H 0.4127 0.8385 0.1410 0.041 Uiso 1 1 calc R . .
Sb1 Sb 0.17715(7) 0.20801(7) 0.22070(4) 0.04166(16) Uani 0.90 1 d P . .
Sb1' Sb 0.2111(12) 0.1800(9) 0.2155(7) 0.146(7) Uani 0.10 1 d P . .
F1 F 0.3131(4) 0.1088(4) 0.1750(2) 0.0913(14) Uani 1 1 d . . .
F2 F 0.0433(4) 0.3110(4) 0.2646(2) 0.1009(16) Uani 1 1 d . . .
F3 F 0.2290(5) 0.1187(3) 0.29887(19) 0.0831(13) Uani 1 1 d . . .
F4 F 0.1257(5) 0.2954(4) 0.1419(2) 0.0957(16) Uani 1 1 d . . .
F5 F 0.2751(4) 0.3072(4) 0.2344(2) 0.0784(12) Uani 1 1 d . . .
F6 F 0.0762(4) 0.1125(4) 0.20548(19) 0.0797(13) Uani 1 1 d . . .
C56 C -0.0437(16) 0.9906(17) 0.4800(7) 0.082(5) Uani 0.50 1 d P . .
H56A H -0.0281 0.9510 0.4401 0.099 Uiso 0.50 1 d PR . .
H56B H -0.1328 1.0302 0.4825 0.099 Uiso 0.50 1 d PR . .
Cl1 Cl 0.0233(3) 1.1077(2) 0.4664(2) 0.1506(14) Uani 1 1 d . . .

loop_
_atom_site_aniso_label
_atom_site_aniso_U_11
_atom_site_aniso_U_22
_atom_site_aniso_U_33
_atom_site_aniso_U_23
_atom_site_aniso_U_13
_atom_site_aniso_U_12
Ir1 0.02123(11) 0.02536(11) 0.02159(11) -0.00065(7) -0.00141(7) -0.00586(8)
P1 0.0261(7) 0.0266(7) 0.0225(6) -0.0009(5) 0.0001(5) -0.0065(5)
P2 0.0237(6) 0.0271(7) 0.0241(6) -0.0013(5) 0.0002(5) -0.0089(5)
O1 0.0277(19) 0.037(2) 0.040(2) -0.0064(16) -0.0029(16) -0.0156(16)
O3 0.045(3) 0.064(3) 0.058(3) 0.005(2) -0.010(2) -0.002(2)
O2 0.035(2) 0.039(2) 0.033(2) -0.0002(16) -0.0035(16) -0.0114(17)
N1 0.031(2) 0.026(2) 0.026(2) 0.0016(17) -0.0015(18) -0.0086(18)
C1 0.050(4) 0.058(4) 0.089(5) -0.010(4) -0.015(4) -0.033(3)
C2 0.033(3) 0.045(3) 0.040(3) -0.011(3) 0.003(2) -0.017(3)
C3 0.031(3) 0.053(4) 0.044(3) -0.008(3) -0.010(3) -0.012(3)
C4 0.028(3) 0.041(3) 0.028(3) -0.009(2) 0.001(2) 0.000(2)
C5 0.041(3) 0.051(4) 0.020(3) -0.004(2) -0.002(2) 0.009(3)
C6 0.069(5) 0.059(5) 0.074(5) -0.026(4) -0.038(4) 0.018(4)
C7 0.099(6) 0.069(5) 0.068(5) -0.024(4) -0.048(5) 0.029(5)
C8 0.094(6) 0.048(4) 0.051(4) 0.002(3) -0.013(4) 0.032(4)
C9 0.067(5) 0.044(4) 0.062(4) 0.010(3) 0.010(4) 0.015(3)
C10 0.048(4) 0.049(4) 0.043(4) 0.011(3) 0.006(3) 0.007(3)
C11 0.026(3) 0.046(3) 0.041(3) -0.017(3) 0.003(2) -0.012(3)
C12 0.052(4) 0.049(4) 0.041(3) -0.005(3) 0.005(3) -0.019(3)
C13 0.038(3) 0.059(4) 0.049(3) -0.009(3) 0.006(3) -0.031(3)
C14 0.037(3) 0.061(4) 0.063(4) -0.010(3) -0.009(3) -0.019(3)
C15 0.038(3) 0.066(4) 0.052(4) -0.005(3) -0.013(3) -0.014(3)
C16 0.024(3) 0.037(3) 0.035(3) -0.006(2) -0.006(2) -0.008(2)
C17 0.034(3) 0.042(3) 0.036(3) -0.007(3) -0.001(2) -0.006(3)
C18 0.045(4) 0.033(3) 0.036(3) 0.000(2) -0.004(3) -0.005(3)
C19 0.064(4) 0.052(4) 0.051(4) 0.003(3) -0.005(3) -0.018(3)
C20 0.031(3) 0.039(3) 0.034(3) -0.008(2) 0.001(2) -0.010(2)
C21 0.050(4) 0.040(3) 0.054(4) -0.007(3) -0.016(3) -0.011(3)
C22 0.079(5) 0.040(4) 0.084(5) -0.017(4) -0.028(4) -0.019(4)
C23 0.063(5) 0.071(5) 0.066(5) -0.015(4) -0.023(4) -0.027(4)
C24 0.047(4) 0.072(5) 0.045(4) -0.007(3) -0.016(3) -0.019(3)
C25 0.039(3) 0.047(3) 0.035(3) -0.007(3) -0.005(3) -0.005(3)
C26 0.026(3) 0.032(3) 0.029(3) 0.002(2) -0.002(2) -0.008(2)
C27 0.043(3) 0.039(3) 0.026(3) 0.000(2) 0.000(2) -0.012(3)
C28 0.043(3) 0.054(4) 0.029(3) -0.001(3) 0.003(2) -0.017(3)
C29 0.052(4) 0.047(4) 0.040(3) 0.014(3) 0.001(3) -0.019(3)
C30 0.055(4) 0.035(3) 0.044(3) -0.004(3) 0.006(3) -0.018(3)
C31 0.044(3) 0.035(3) 0.027(3) 0.003(2) 0.005(2) -0.013(3)
C32 0.028(3) 0.023(2) 0.024(2) -0.003(2) -0.002(2) -0.007(2)
C33 0.039(3) 0.032(3) 0.030(3) 0.001(2) 0.005(2) -0.013(2)
C34 0.029(3) 0.051(4) 0.040(3) -0.003(3) 0.001(2) -0.012(3)
C35 0.027(3) 0.041(3) 0.052(4) -0.007(3) -0.003(3) -0.003(3)
C36 0.044(3) 0.027(3) 0.039(3) -0.004(2) -0.005(3) -0.005(2)
C37 0.031(3) 0.034(3) 0.027(3) -0.003(2) 0.000(2) -0.010(2)
C38 0.031(3) 0.026(3) 0.022(2) -0.002(2) -0.001(2) -0.007(2)
C39 0.035(3) 0.032(3) 0.029(3) -0.006(2) 0.000(2) -0.012(2)
C40 0.038(3) 0.045(3) 0.040(3) -0.015(3) 0.000(3) -0.021(3)
C41 0.041(3) 0.050(4) 0.039(3) -0.015(3) -0.013(3) -0.009(3)
C42 0.055(4) 0.043(3) 0.029(3) -0.004(2) -0.004(3) -0.016(3)
C43 0.038(3) 0.029(3) 0.031(3) -0.003(2) -0.002(2) -0.014(2)
C44 0.032(3) 0.027(3) 0.024(2) 0.002(2) 0.003(2) -0.004(2)
C45 0.029(3) 0.044(3) 0.028(3) -0.005(2) 0.001(2) -0.001(2)
C46 0.034(3) 0.064(4) 0.039(3) -0.001(3) 0.005(3) 0.011(3)
C47 0.057(4) 0.040(4) 0.051(4) 0.003(3) 0.008(3) 0.010(3)
C48 0.063(4) 0.032(3) 0.064(4) -0.009(3) 0.012(4) -0.008(3)
C49 0.043(3) 0.034(3) 0.042(3) -0.002(2) 0.006(3) -0.010(3)
C50 0.022(3) 0.036(3) 0.031(3) -0.004(2) -0.003(2) -0.013(2)
C51 0.036(3) 0.040(3) 0.029(3) -0.001(2) -0.003(2) -0.013(2)
C52 0.038(3) 0.057(4) 0.036(3) 0.002(3) 0.007(2) -0.020(3)
C53 0.038(3) 0.052(4) 0.041(3) 0.016(3) -0.002(3) -0.026(3)
C54 0.039(3) 0.038(3) 0.055(4) 0.004(3) -0.006(3) -0.017(3)
C55 0.030(3) 0.039(3) 0.034(3) 0.001(2) -0.002(2) -0.014(2)
Sb1 0.0493(3) 0.0339(4) 0.0451(3) -0.0019(3) 0.0037(3) -0.0189(3)
Sb1' 0.211(13) 0.044(5) 0.177(10) -0.028(5) 0.141(9) -0.052(6)
F1 0.073(3) 0.106(4) 0.092(3) -0.043(3) 0.010(2) -0.014(3)
F2 0.068(3) 0.106(4) 0.117(4) -0.038(3) 0.011(3) -0.003(3)
F3 0.127(4) 0.060(3) 0.061(3) 0.018(2) -0.021(3) -0.030(3)
F4 0.139(4) 0.078(3) 0.082(3) 0.036(2) -0.037(3) -0.056(3)
F5 0.104(3) 0.079(3) 0.077(3) -0.011(2) 0.001(2) -0.063(3)
F6 0.099(3) 0.091(3) 0.075(3) -0.003(2) 0.007(2) -0.069(3)
C56 0.084(12) 0.109(14) 0.055(9) -0.031(9) -0.020(8) -0.021(10)
Cl1 0.116(2) 0.0691(16) 0.267(4) -0.018(2) -0.048(3) -0.0203(16)

loop_
_geom_bond_atom_site_label_1
_geom_bond_atom_site_label_2
_geom_bond_distance
_geom_bond_site_symmetry_2
_geom_bond_publ_flag
Ir1 H1 1.597(5) . ?
Ir1 C4 2.027(5) . ?
Ir1 N1 2.095(4) . ?
Ir1 O1 2.172(3) . ?
Ir1 P1 2.3425(14) . ?
Ir1 P2 2.3467(14) . ?
P1 C26 1.829(5) . ?
P1 C32 1.836(5) . ?
P1 C20 1.833(5) . ?
P2 C38 1.824(5) . ?
P2 C44 1.828(5) . ?
P2 C50 1.827(5) . ?
O1 C2 1.269(6) . ?
O3 C18 1.227(6) . ?
O2 C17 1.338(6) . ?
O2 N1 1.408(5) . ?
N1 C11 1.328(6) . ?
C1 C2 1.500(7) . ?
C2 C3 1.398(8) . ?
C3 C4 1.389(7) . ?
C4 C5 1.467(7) . ?
C5 C10 1.391(9) . ?
C5 C6 1.401(8) . ?
C6 C7 1.376(10) . ?
C7 C8 1.356(11) . ?
C8 C9 1.386(10) . ?
C9 C10 1.406(8) . ?
C11 C12 1.396(8) . ?
C11 C16 1.424(7) . ?
C12 C13 1.376(8) . ?
C13 C14 1.417(8) . ?
C14 C15 1.400(9) . ?
C15 C16 1.397(7) . ?
C16 C17 1.384(7) . ?
C17 C18 1.477(8) . ?
C18 C19 1.492(8) . ?
C20 C21 1.377(7) . ?
C20 C25 1.396(7) . ?
C21 C22 1.379(8) . ?
C22 C23 1.379(9) . ?
C23 C24 1.361(9) . ?
C24 C25 1.374(7) . ?
C26 C31 1.395(7) . ?
C26 C27 1.390(7) . ?
C27 C28 1.390(7) . ?
C28 C29 1.371(8) . ?
C29 C30 1.375(8) . ?
C30 C31 1.378(7) . ?
C32 C33 1.393(7) . ?
C32 C37 1.399(7) . ?
C33 C34 1.383(7) . ?
C34 C35 1.380(8) . ?
C35 C36 1.382(7) . ?
C36 C37 1.392(7) . ?
C38 C43 1.398(7) . ?
C38 C39 1.399(7) . ?
C39 C40 1.375(7) . ?
C40 C41 1.381(8) . ?
C41 C42 1.380(8) . ?
C42 C43 1.397(7) . ?
C44 C49 1.377(7) . ?
C44 C45 1.397(7) . ?
C45 C46 1.384(8) . ?
C46 C47 1.385(9) . ?
C47 C48 1.365(9) . ?
C48 C49 1.406(8) . ?
C50 C51 1.386(7) . ?
C50 C55 1.386(7) . ?
C51 C52 1.393(7) . ?
C52 C53 1.375(8) . ?
C53 C54 1.376(8) . ?
C54 C55 1.400(7) . ?
Sb1 F2 1.855(4) . ?
Sb1 F3 1.859(4) . ?
Sb1 F4 1.860(4) . ?
Sb1 F1 1.868(4) . ?
Sb1 F6 1.871(4) . ?
Sb1 F5 1.872(4) . ?
Sb1' F1 1.456(11) . ?
Sb1' F3 1.799(14) . ?
Sb1' F5 1.920(13) . ?
Sb1' F6 1.930(14) . ?
Sb1' F4 2.011(14) . ?
Sb1' F2 2.278(11) . ?
C56 C56 1.39(3) 2_576 ?
C56 Cl1 1.499(17) 2_576 ?
C56 Cl1 1.751(18) . ?
Cl1 C56 1.499(17) 2_576 ?
